data_2104116
loop_
_publ_author_name
'Rychlewska, Urszula'
'War\.zajtis, Beata'
'Joachimiak, Roman'
'Paryzek, Zdzis\/law'

_publ_contact_author
;
Urszula Rychlewska
Faculty of Chemistry
Adam Mickiewicz University
Grunwaldzka 6
60-780 Pozna\'n
Poland
;
_publ_section_title
;
 Synthesis and structural characteristics of lithocholate triads:
 steroid-type channels occupied by spacer fragments
;
_journal_issue 3
_journal_name_full 'Acta Crystallographica Section B'
_journal_page_first 383
_journal_page_last 392
_journal_paper_doi 10.1107/S0108768108006514
_journal_volume 64
_journal_year 2008
_chemical_formula_moiety 'C56 H90 N2 O8, 0.5(C H3 O H)'
_chemical_formula_sum 'C56.5 H92 N2 O8.5'
_chemical_formula_weight 935.32
_chemical_melting_point 290
_chemical_name_systematic
;
bis(23-methoxycarbonyl-24-nor-5beta-cholan-3alpha-yl)
piperazine 1,4-dicarboxylate
;
_space_group_IT_number 1
_symmetry_cell_setting triclinic
_symmetry_space_group_name_Hall 'P 1'
_symmetry_space_group_name_H-M 'P 1'
_atom_sites_solution_hydrogens geom
_atom_sites_solution_primary direct
_atom_sites_solution_secondary difmap
_audit_creation_method SHELXL-97
_cell_angle_alpha 103.040(13)
_cell_angle_beta 101.086(10)
_cell_angle_gamma 90.463(9)
_cell_formula_units_Z 1
_cell_length_a 7.7755(9)
_cell_length_b 9.8697(11)
_cell_length_c 17.754(2)
_cell_measurement_reflns_used 1437
_cell_measurement_temperature 130(2)
_cell_volume 1300.7(3)
_computing_cell_refinement
;
CrysAlis RED, Oxford Diffraction (2004b)
;
_computing_data_collection
;
CrysAlis CCD, Oxford Diffraction (2004a)
;
_computing_data_reduction
;
CrysAlis RED, Oxford Diffraction (2004b)
;
_computing_molecular_graphics
;
Simens Analytical X-Ray Instruments (1989)
Mercury (Bruno at al. 2002)
;
_computing_publication_material 'SHELXL-97 (Sheldrick, 1997)'
_computing_structure_refinement 'SHELXL-97 (Sheldrick, 1997)'
_computing_structure_solution 'SHELXS-86 (Sheldrick, 1990)'
_diffrn_ambient_temperature 130(2)
_diffrn_measured_fraction_theta_full 0.995
_diffrn_measured_fraction_theta_max 0.995
_diffrn_measurement_device_type 'Kuma KM4CCD \k-geometry diffractometer'
_diffrn_measurement_method '\w scans'
_diffrn_radiation_monochromator graphite
_diffrn_radiation_source 'fine-focus sealed tube'
_diffrn_radiation_type MoK\a
_diffrn_radiation_wavelength 0.71073
_diffrn_reflns_av_R_equivalents 0.0522
_diffrn_reflns_av_sigmaI/netI 0.1169
_diffrn_reflns_limit_h_max 9
_diffrn_reflns_limit_h_min -7
_diffrn_reflns_limit_k_max 11
_diffrn_reflns_limit_k_min -11
_diffrn_reflns_limit_l_max 17
_diffrn_reflns_limit_l_min -21
_diffrn_reflns_number 10039
_diffrn_reflns_theta_full 25.05
_diffrn_reflns_theta_max 25.05
_diffrn_reflns_theta_min 3.32
_diffrn_standards_interval_count 'every 50 dc frames'
_diffrn_standards_number '3 reference frames'
_exptl_absorpt_coefficient_mu 0.079
_exptl_absorpt_correction_type none
_exptl_crystal_colour colourless
_exptl_crystal_density_diffrn 1.194
_exptl_crystal_density_method 'not measured'
_exptl_crystal_description plate
_exptl_crystal_F_000 513
_exptl_crystal_size_max 0.40
_exptl_crystal_size_mid 0.40
_exptl_crystal_size_min 0.05
_refine_diff_density_max 0.289
_refine_diff_density_min -0.219
_refine_ls_abs_structure_details 'Flack H D (1983), Acta Cryst. A39, 876-881'
_refine_ls_abs_structure_Flack 0(10)
_refine_ls_extinction_method none
_refine_ls_goodness_of_fit_ref 0.984
_refine_ls_hydrogen_treatment riding
_refine_ls_matrix_type full
_refine_ls_number_parameters 619
_refine_ls_number_reflns 4568
_refine_ls_number_restraints 27
_refine_ls_restrained_S_all 0.986
_refine_ls_R_factor_all 0.1343
_refine_ls_R_factor_gt 0.0700
_refine_ls_shift/su_max 0.000
_refine_ls_shift/su_mean 0.000
_refine_ls_structure_factor_coef Fsqd
_refine_ls_weighting_details 'calc w=1/[\s^2^(Fo^2^)+(0.0706P)^2^+0.0000P] where P=(Fo^2^+2Fc^2^)/3'
_refine_ls_weighting_scheme calc
_refine_ls_wR_factor_gt 0.1326
_refine_ls_wR_factor_ref 0.1589
_reflns_number_gt 2473
_reflns_number_total 4568
_reflns_threshold_expression >2sigma(I)
_cod_data_source_file bk5073.cif
_cod_data_source_block 70.5MeOH
_cod_original_sg_symbol_H-M P1
_cod_original_formula_sum 'C56.50 H92 N2 O8.50'
_cod_database_code 2104116

loop_
_symmetry_equiv_pos_as_xyz
'x, y, z'

loop_
_atom_site_type_symbol
_atom_site_label
_atom_site_fract_x
_atom_site_fract_y
_atom_site_fract_z
_atom_site_U_iso_or_equiv
_atom_site_adp_type
_atom_site_calc_flag
_atom_site_refinement_flags
_atom_site_occupancy
C C1 0.2850(9) -0.4455(7) -0.2515(4) 0.0350(19) Uani d . 1
H H1A 0.3752 -0.4750 -0.2808 0.042 Uiso d R 1
H H1B 0.3027 -0.4875 -0.2070 0.042 Uiso d R 1
C C2 0.3051(9) -0.2868(7) -0.2216(4) 0.0376(19) Uani d . 1
H H2A 0.4201 -0.2600 -0.1900 0.045 Uiso d R 1
H H2B 0.2901 -0.2428 -0.2653 0.045 Uiso d R 1
C C3 0.1669(9) -0.2415(7) -0.1727(4) 0.0379(19) Uani d . 1
H H3 0.1839 -0.2819 -0.1276 0.045 Uiso d R 1
C C4 -0.0158(9) -0.2840(7) -0.2236(4) 0.0332(18) Uani d . 1
H H4A -0.0338 -0.2374 -0.2662 0.040 Uiso d R 1
H H4B -0.1029 -0.2556 -0.1924 0.040 Uiso d R 1
C C5 -0.0372(9) -0.4426(7) -0.2571(4) 0.0327(19) Uani d . 1
H H5 -0.0243 -0.4852 -0.2129 0.039 Uiso d R 1
C C6 -0.2238(9) -0.4843(7) -0.3063(4) 0.0407(19) Uani d . 1
H H6A -0.2457 -0.5829 -0.3144 0.049 Uiso d R 1
H H6B -0.3073 -0.4383 -0.2773 0.049 Uiso d R 1
C C7 -0.2501(8) -0.4461(7) -0.3851(4) 0.0327(17) Uani d . 1
H H7A -0.2498 -0.3465 -0.3766 0.039 Uiso d R 1
H H7B -0.3631 -0.4833 -0.4156 0.039 Uiso d R 1
C C8 -0.1104(8) -0.4983(7) -0.4314(4) 0.0308(18) Uani d . 1
H H8 -0.1199 -0.5983 -0.4436 0.037 Uiso d R 1
C C9 0.0753(8) -0.4521(7) -0.3821(4) 0.0249(16) Uani d . 1
H H9 0.0792 -0.3521 -0.3681 0.030 Uiso d R 1
C C10 0.1074(9) -0.4989(7) -0.3037(4) 0.0322(18) Uani d . 1
C C11 0.2211(9) -0.4914(8) -0.4299(4) 0.041(2) Uani d . 1
H H11A 0.2340 -0.5900 -0.4381 0.049 Uiso d R 1
H H11B 0.3301 -0.4457 -0.3994 0.049 Uiso d R 1
C C12 0.1857(8) -0.4527(8) -0.5123(4) 0.040(2) Uani d . 1
H H12A 0.1931 -0.3532 -0.5044 0.047 Uiso d R 1
H H12B 0.2744 -0.4896 -0.5410 0.047 Uiso d R 1
C C13 0.0047(8) -0.5088(7) -0.5615(4) 0.0254(17) Uani d . 1
C C14 -0.1327(8) -0.4530(7) -0.5105(4) 0.0274(18) Uani d . 1
H H14 -0.1145 -0.3535 -0.4969 0.033 Uiso d R 1
C C15 -0.3097(8) -0.4843(7) -0.5672(4) 0.0303(16) Uani d . 1
H H15A -0.3946 -0.4200 -0.5506 0.036 Uiso d R 1
H H15B -0.3537 -0.5775 -0.5716 0.036 Uiso d R 1
C C16 -0.2645(8) -0.4677(7) -0.6459(4) 0.0389(18) Uani d . 1
H H16A -0.3176 -0.3872 -0.6602 0.047 Uiso d R 1
H H16B -0.3082 -0.5481 -0.6874 0.047 Uiso d R 1
C C17 -0.0612(9) -0.4502(7) -0.6343(4) 0.0338(18) Uani d . 1
H H17A -0.0305 -0.3520 -0.6196 0.041 Uiso d R 1
C C18 -0.0022(9) -0.6692(6) -0.5845(4) 0.0360(18) Uani d . 1
H H18A 0.0975 -0.7002 -0.6091 0.043 Uiso calc R 1
H H18B -0.1121 -0.7037 -0.6218 0.043 Uiso calc R 1
H H18C 0.0034 -0.7056 -0.5371 0.043 Uiso calc R 1
C C19 0.1021(11) -0.6576(8) -0.3165(5) 0.052(2) Uani d . 1
H H19A 0.2066 -0.6933 -0.3358 0.062 Uiso calc R 1
H H19B -0.0033 -0.6981 -0.3553 0.062 Uiso calc R 1
H H19C 0.0996 -0.6830 -0.2664 0.062 Uiso calc R 1
C C20 0.0083(9) -0.5105(7) -0.7096(4) 0.0376(18) Uani d . 1
H H20 -0.0173 -0.6093 -0.7225 0.045 Uiso d R 1
C C21 0.2071(8) -0.4876(7) -0.6999(4) 0.0396(18) Uani d . 1
H H21A 0.2415 -0.3891 -0.6762 0.048 Uiso calc R 1
H H21B 0.2398 -0.5140 -0.7517 0.048 Uiso calc R 1
H H21C 0.2673 -0.5449 -0.6656 0.048 Uiso calc R 1
C C22 -0.0906(10) -0.4549(8) -0.7796(4) 0.048(2) Uani d . 1
H H22A -0.2140 -0.4598 -0.7798 0.057 Uiso d R 1
H H22B -0.0548 -0.3586 -0.7717 0.057 Uiso d R 1
C C23 -0.0608(12) -0.5351(9) -0.8616(5) 0.059(2) Uani d . 1
H H23A -0.1169 -0.4891 -0.9013 0.071 Uiso d R 1
H H23B 0.0626 -0.5342 -0.8616 0.071 Uiso d R 1
C C24 -0.1327(13) -0.6802(12) -0.8801(5) 0.066(3) Uani d . 1
O O1 -0.2530(8) -0.7241(7) -0.8575(4) 0.085(2) Uani d . 1
O O2 -0.0498(9) -0.7651(7) -0.9288(4) 0.0841(19) Uani d . 1
C C25 -0.1195(14) -0.9120(10) -0.9567(7) 0.091(3) Uani d . 1
H H25A -0.1223 -0.9520 -0.9111 0.109 Uiso calc R 1
H H25B -0.0436 -0.9655 -0.9893 0.109 Uiso calc R 1
H H25C -0.2386 -0.9156 -0.9880 0.109 Uiso calc R 1
C C31 0.5709(9) 0.9424(8) 0.1914(4) 0.040(2) Uani d . 1
H H31A 0.6859 0.9673 0.2235 0.047 Uiso d R 1
H H31B 0.5617 0.9850 0.1473 0.047 Uiso d R 1
C C32 0.5532(9) 0.7862(8) 0.1613(4) 0.043(2) Uani d . 1
H H32A 0.6409 0.7569 0.1306 0.052 Uiso d R 1
H H32B 0.5715 0.7421 0.2050 0.052 Uiso d R 1
C C33 0.3740(9) 0.7429(8) 0.1119(4) 0.039(2) Uani d . 1
H H33 0.3604 0.7818 0.0663 0.047 Uiso d R 1
C C34 0.2335(9) 0.7949(8) 0.1568(4) 0.039(2) Uani d . 1
H H34A 0.1206 0.7703 0.1227 0.047 Uiso d R 1
H H34B 0.2398 0.7492 0.1995 0.047 Uiso d R 1
C C35 0.2500(9) 0.9512(7) 0.1895(4) 0.037(2) Uani d . 1
H H35 0.2331 0.9933 0.1450 0.045 Uiso d R 1
C C36 0.1063(8) 0.9999(7) 0.2355(4) 0.0392(18) Uani d . 1
H H36A -0.0047 0.9599 0.2041 0.047 Uiso d R 1
H H36B 0.1027 1.0993 0.2439 0.047 Uiso d R 1
C C37 0.1307(8) 0.9609(7) 0.3146(4) 0.042(2) Uani d . 1
H H37A 0.1152 0.8616 0.3059 0.050 Uiso d R 1
H H37B 0.0426 1.0020 0.3424 0.050 Uiso d R 1
C C38 0.3132(9) 1.0080(8) 0.3665(4) 0.0349(19) Uani d . 1
H H38 0.3220 1.1079 0.3796 0.042 Uiso d R 1
C C39 0.4588(8) 0.9547(8) 0.3193(4) 0.0332(19) Uani d . 1
H H39 0.4450 0.8548 0.3058 0.040 Uiso d R 1
C C40 0.4368(9) 1.0017(7) 0.2390(4) 0.0332(19) Uani d . 1
C C41 0.6432(9) 0.9930(8) 0.3723(4) 0.038(2) Uani d . 1
H H41A 0.7291 0.9492 0.3441 0.046 Uiso d R 1
H H41B 0.6662 1.0919 0.3831 0.046 Uiso d R 1
C C42 0.6650(9) 0.9487(8) 0.4505(4) 0.038(2) Uani d . 1
H H42A 0.7796 0.9794 0.4816 0.045 Uiso d R 1
H H42B 0.6556 0.8489 0.4403 0.045 Uiso d R 1
C C43 0.5243(9) 1.0099(7) 0.4973(4) 0.0308(18) Uani d . 1
C C44 0.3460(8) 0.9587(7) 0.4426(4) 0.0282(17) Uani d . 1
H H44 0.3458 0.8589 0.4279 0.034 Uiso d R 1
C C45 0.2139(8) 0.9937(7) 0.4971(4) 0.0393(18) Uani d . 1
H H45A 0.1112 0.9317 0.4784 0.047 Uiso d R 1
H H45B 0.1793 1.0877 0.5009 0.047 Uiso d R 1
C C46 0.3147(8) 0.9750(7) 0.5780(4) 0.0344(17) Uani d . 1
H H46A 0.2650 0.8959 0.5909 0.041 Uiso d R 1
H H46B 0.3074 1.0561 0.6187 0.041 Uiso d R 1
C C47 0.5120(8) 0.9521(7) 0.5709(4) 0.0319(18) Uani d . 1
H H47 0.5249 0.8534 0.5570 0.038 Uiso d R 1
C C48 0.5454(9) 1.1688(6) 0.5208(4) 0.0329(18) Uani d . 1
H H48A 0.5230 1.2058 0.4733 0.039 Uiso calc R 1
H H48B 0.6652 1.1974 0.5500 0.039 Uiso calc R 1
H H48C 0.4617 1.2050 0.5542 0.039 Uiso calc R 1
C C49 0.4561(10) 1.1624(7) 0.2545(4) 0.046(2) Uani d . 1
H H49A 0.5778 1.1941 0.2793 0.055 Uiso calc R 1
H H49B 0.3779 1.2041 0.2895 0.055 Uiso calc R 1
H H49C 0.4247 1.1908 0.2043 0.055 Uiso calc R 1
C C50 0.6381(9) 1.0097(7) 0.6485(4) 0.0357(17) Uani d . 1
H H50 0.6250 1.1083 0.6632 0.043 Uiso d R 1
C C51 0.8324(9) 0.9864(7) 0.6414(4) 0.047(2) Uani d . 1
H H51A 0.8445 0.8882 0.6174 0.057 Uiso calc R 1
H H51B 0.9079 1.0114 0.6940 0.057 Uiso calc R 1
H H51C 0.8674 1.0447 0.6084 0.057 Uiso calc R 1
C C52 0.5906(10) 0.9461(8) 0.7139(4) 0.047(2) Uani d . 1
H H52A 0.4656 0.9441 0.7097 0.057 Uiso d R 1
H H52B 0.6257 0.8518 0.7062 0.057 Uiso d R 1
C C53 0.6773(11) 1.0251(10) 0.7965(5) 0.064(3) Uani d . 1
H H53A 0.6463 0.9788 0.8346 0.076 Uiso d R 1
H H53B 0.8023 1.0243 0.8014 0.076 Uiso d R 1
C C54 0.6252(14) 1.1757(13) 0.8152(5) 0.073(3) Uani d . 1
O O3 0.4860(10) 1.2153(8) 0.7847(4) 0.127(3) Uani d . 1
O O4 0.7380(9) 1.2594(7) 0.8674(5) 0.087(2) Uani d . 1
C C55 0.6974(13) 1.4017(11) 0.8861(6) 0.091(3) Uani d . 1
H H55A 0.6749 1.4367 0.8378 0.110 Uiso calc R 1
H H55B 0.7965 1.4561 0.9236 0.110 Uiso calc R 1
H H55C 0.5928 1.4104 0.9097 0.110 Uiso calc R 1
O O5 0.1743(7) -0.0883(5) -0.1475(3) 0.0473(14) Uani d . 1
O O6 0.3930(7) -0.0962(5) -0.0439(3) 0.0482(14) Uani d . 1
C C1L 0.2941(10) -0.0306(8) -0.0795(5) 0.044(2) Uani d . 1
N N2L 0.2843(9) 0.1088(6) -0.0612(3) 0.0541(19) Uani d D 1
C C3L 0.4336(17) 0.1899(12) -0.0041(7) 0.030(3) Uiso d PD 0.50
H H3LA 0.5180 0.2224 -0.0298 0.036 Uiso d PR 0.50
H H3LB 0.4909 0.1325 0.0292 0.036 Uiso d PR 0.50
C C3L' 0.3607(19) 0.1774(13) 0.0239(8) 0.036(4) Uiso d PD 0.50
H H3LC 0.4580 0.1273 0.0436 0.044 Uiso d PR 0.50
H H3LD 0.2726 0.1750 0.0548 0.044 Uiso d PR 0.50
C C4L 0.349(2) 0.3133(14) 0.0471(7) 0.034(4) Uiso d PD 0.50
H H4LA 0.2632 0.2805 0.0722 0.041 Uiso d PR 0.50
H H4LB 0.4391 0.3682 0.0872 0.041 Uiso d PR 0.50
C C4L' 0.419(2) 0.3272(13) 0.0325(8) 0.039(4) Uiso d PD 0.50
H H4LC 0.4540 0.3739 0.0871 0.047 Uiso d PR 0.50
H H4LD 0.5172 0.3300 0.0074 0.047 Uiso d PR 0.50
N N5L 0.2687(8) 0.3968(6) -0.0070(3) 0.0510(18) Uani d D 1
C C6L 0.1201(18) 0.3133(13) -0.0703(7) 0.032(4) Uiso d PD 0.50
H H6LA 0.0349 0.2784 -0.0458 0.039 Uiso d PR 0.50
H H6LB 0.0629 0.3711 -0.1033 0.039 Uiso d PR 0.50
C C6L' 0.203(2) 0.3314(14) -0.0878(8) 0.045(4) Uiso d PD 0.50
H H6LC 0.1060 0.3813 -0.1084 0.053 Uiso d PR 0.50
H H6LD 0.2908 0.3311 -0.1189 0.053 Uiso d PR 0.50
C C7L 0.208(2) 0.1950(14) -0.1199(8) 0.042(4) Uiso d PD 0.50
H H7LA 0.1208 0.1393 -0.1611 0.050 Uiso d PR 0.50
H H7LB 0.2959 0.2296 -0.1434 0.050 Uiso d PR 0.50
C C7L' 0.1423(19) 0.1879(13) -0.0947(9) 0.040(4) Uiso d PD 0.50
H H7LC 0.0509 0.1884 -0.0652 0.048 Uiso d PR 0.50
H H7LD 0.0948 0.1434 -0.1488 0.048 Uiso d PR 0.50
C C8L 0.2546(11) 0.5369(8) 0.0172(4) 0.0385(19) Uani d . 1
O O7 0.3624(7) 0.5912(5) 0.0854(3) 0.0437(13) Uani d . 1
O O8 0.1537(6) 0.6037(5) -0.0223(3) 0.0484(14) Uani d . 1
C C1S 0.765(2) -0.2524(19) -0.0309(11) 0.051(4) Uani d P 0.50
H H1S1 0.7446 -0.1558 -0.0341 0.061 Uiso calc PR 0.50
H H1S2 0.8307 -0.2955 -0.0713 0.061 Uiso calc PR 0.50
H H1S3 0.8331 -0.2538 0.0214 0.061 Uiso calc PR 0.50
O O1S 0.6087(19) -0.3244(11) -0.0432(5) 0.075(4) Uani d P 0.50
H H1S 0.5300 -0.2847 -0.0685 0.089 Uiso calc PR 0.50

loop_
_atom_site_aniso_label
_atom_site_aniso_U_11
_atom_site_aniso_U_22
_atom_site_aniso_U_33
_atom_site_aniso_U_12
_atom_site_aniso_U_13
_atom_site_aniso_U_23
C1 0.027(4) 0.044(5) 0.035(4) -0.001(4) 0.000(3) 0.016(4)
C2 0.030(5) 0.041(5) 0.045(5) -0.003(4) 0.003(4) 0.020(4)
C3 0.052(5) 0.022(4) 0.041(5) -0.001(4) 0.010(4) 0.009(4)
C4 0.034(5) 0.037(5) 0.030(4) 0.004(4) 0.007(3) 0.010(4)
C5 0.040(5) 0.027(4) 0.034(4) -0.017(4) 0.000(4) 0.019(4)
C6 0.034(5) 0.050(5) 0.045(5) -0.008(4) 0.018(4) 0.018(4)
C7 0.022(4) 0.039(4) 0.039(4) -0.002(3) 0.009(3) 0.012(3)
C8 0.020(4) 0.028(4) 0.043(5) -0.005(3) -0.002(3) 0.014(4)
C9 0.032(4) 0.015(4) 0.029(4) 0.003(3) 0.009(3) 0.005(3)
C10 0.026(4) 0.024(4) 0.044(5) 0.000(3) 0.009(4) 0.000(4)
C11 0.025(4) 0.042(5) 0.048(5) -0.001(4) 0.002(4) -0.002(4)
C12 0.016(4) 0.058(6) 0.048(5) 0.006(4) 0.014(3) 0.011(4)
C13 0.022(4) 0.027(4) 0.034(4) 0.009(3) 0.012(3) 0.014(3)
C14 0.023(4) 0.016(4) 0.044(5) 0.005(3) 0.012(3) 0.005(3)
C15 0.022(4) 0.033(4) 0.040(4) 0.003(3) 0.005(3) 0.019(3)
C16 0.030(4) 0.035(4) 0.047(5) 0.002(3) -0.001(3) 0.007(4)
C17 0.039(5) 0.025(4) 0.040(4) 0.002(3) 0.014(3) 0.008(3)
C18 0.043(5) 0.023(4) 0.042(5) 0.008(3) 0.006(3) 0.008(4)
C19 0.063(6) 0.042(5) 0.043(5) 0.008(4) -0.011(4) 0.013(4)
C20 0.044(5) 0.034(4) 0.035(4) 0.000(4) 0.006(3) 0.009(3)
C21 0.037(5) 0.046(4) 0.040(4) -0.002(4) 0.013(3) 0.015(4)
C22 0.059(5) 0.045(5) 0.045(5) 0.003(4) 0.017(4) 0.017(4)
C23 0.066(6) 0.066(6) 0.045(5) -0.017(5) 0.002(4) 0.016(5)
C24 0.058(6) 0.123(10) 0.020(5) 0.006(6) 0.024(4) 0.006(5)
O1 0.074(5) 0.097(5) 0.070(4) -0.024(4) 0.031(4) -0.019(4)
O2 0.094(5) 0.081(5) 0.082(5) -0.005(4) 0.035(4) 0.014(4)
C25 0.084(8) 0.064(7) 0.120(9) -0.004(6) 0.037(7) 0.000(6)
C31 0.028(5) 0.051(6) 0.042(5) 0.010(4) 0.012(4) 0.010(4)
C32 0.039(5) 0.051(6) 0.041(5) 0.013(4) 0.015(4) 0.008(4)
C33 0.030(5) 0.046(5) 0.045(5) 0.004(4) 0.005(4) 0.018(4)
C34 0.029(5) 0.041(5) 0.045(5) -0.002(4) -0.002(4) 0.012(4)
C35 0.041(5) 0.025(4) 0.039(5) 0.015(4) 0.000(4) 0.000(4)
C36 0.025(4) 0.052(5) 0.038(4) 0.010(3) -0.005(3) 0.014(4)
C37 0.013(4) 0.046(5) 0.059(5) -0.003(3) 0.011(4) -0.005(4)
C38 0.034(5) 0.029(4) 0.041(5) 0.009(4) 0.002(4) 0.011(4)
C39 0.014(4) 0.031(4) 0.051(5) -0.001(3) 0.012(3) -0.001(4)
C40 0.027(4) 0.032(5) 0.041(5) -0.002(3) -0.001(3) 0.015(4)
C41 0.030(5) 0.042(5) 0.045(5) 0.000(4) 0.013(4) 0.007(4)
C42 0.027(4) 0.049(5) 0.038(5) 0.002(4) 0.003(3) 0.014(4)
C43 0.028(4) 0.017(4) 0.042(5) -0.003(3) 0.007(3) -0.004(3)
C44 0.031(4) 0.016(4) 0.032(4) -0.005(3) 0.001(3) -0.001(3)
C45 0.023(4) 0.034(4) 0.059(5) -0.001(3) 0.013(4) 0.003(4)
C46 0.044(5) 0.027(4) 0.036(4) 0.000(3) 0.017(3) 0.007(3)
C47 0.029(4) 0.022(4) 0.045(5) -0.005(3) 0.012(3) 0.005(3)
C48 0.029(4) 0.029(4) 0.041(4) -0.008(3) 0.001(3) 0.013(4)
C49 0.058(5) 0.027(5) 0.055(5) -0.010(4) 0.005(4) 0.019(4)
C50 0.030(4) 0.035(4) 0.042(4) 0.001(3) 0.003(3) 0.012(3)
C51 0.042(5) 0.040(4) 0.057(5) -0.010(4) -0.003(4) 0.018(4)
C52 0.044(5) 0.059(6) 0.044(5) 0.003(4) 0.002(4) 0.027(4)
C53 0.057(6) 0.078(7) 0.062(6) 0.006(5) 0.017(5) 0.026(5)
C54 0.068(7) 0.108(9) 0.043(6) 0.041(7) 0.015(5) 0.013(6)
O3 0.108(6) 0.142(7) 0.092(5) 0.084(5) -0.017(5) -0.025(5)
O4 0.077(5) 0.056(4) 0.126(6) 0.014(4) 0.013(5) 0.020(4)
C55 0.068(7) 0.093(9) 0.126(10) 0.020(6) 0.016(6) 0.054(8)
O5 0.064(4) 0.029(3) 0.044(3) 0.008(3) -0.002(3) 0.007(3)
O6 0.060(4) 0.033(3) 0.046(3) 0.008(3) -0.012(3) 0.017(3)
C1L 0.050(5) 0.040(6) 0.038(5) -0.002(4) -0.003(4) 0.012(4)
N2L 0.080(5) 0.024(4) 0.042(4) 0.000(3) -0.021(3) 0.003(3)
N5L 0.069(5) 0.042(4) 0.037(4) 0.015(4) -0.001(3) 0.008(3)
C8L 0.057(5) 0.027(5) 0.031(5) 0.002(4) 0.016(4) 0.001(4)
O7 0.062(4) 0.024(3) 0.037(3) 0.002(3) 0.002(3) -0.001(3)
O8 0.054(4) 0.037(3) 0.053(4) 0.010(3) 0.009(3) 0.008(3)
C1S 0.046(9) 0.034(8) 0.065(9) -0.004(7) 0.021(7) -0.014(7)
O1S 0.151(12) 0.050(7) 0.020(5) 0.077(8) 0.004(6) 0.011(5)

loop_
_atom_type_symbol
_atom_type_description
_atom_type_scat_dispersion_real
_atom_type_scat_dispersion_imag
_atom_type_scat_source
C C 0.0033 0.0000 'International Tables Vol C Tables 4.2.6.8 and 6.1.1.4'
H H 0.0000 0.0000 'International Tables Vol C Tables 4.2.6.8 and 6.1.1.4'
N N 0.0061 0.0000 'International Tables Vol C Tables 4.2.6.8 and 6.1.1.4'
O O 0.0106 0.0000 'International Tables Vol C Tables 4.2.6.8 and 6.1.1.4'

loop_
_geom_angle_atom_site_label_1
_geom_angle_atom_site_label_2
_geom_angle_atom_site_label_3
_geom_angle
C10 C1 C2 114.2(6)
C10 C1 H1A 108.7
C2 C1 H1A 108.6
C10 C1 H1B 108.5
C2 C1 H1B 109.0
H1A C1 H1B 107.6
C3 C2 C1 108.3(5)
C3 C2 H2A 110.0
C1 C2 H2A 109.9
C3 C2 H2B 110.0
C1 C2 H2B 110.3
H2A C2 H2B 108.4
O5 C3 C2 109.7(6)
O5 C3 C4 106.0(5)
C2 C3 C4 109.6(6)
O5 C3 H3 110.4
C2 C3 H3 110.6
C4 C3 H3 110.4
C3 C4 C5 111.1(6)
C3 C4 H4A 109.3
C5 C4 H4A 109.6
C3 C4 H4B 109.4
C5 C4 H4B 109.4
H4A C4 H4B 108.0
C4 C5 C6 110.4(6)
C4 C5 C10 112.7(5)
C6 C5 C10 112.3(6)
C4 C5 H5 107.0
C6 C5 H5 107.2
C10 C5 H5 106.8
C7 C6 C5 112.5(5)
C7 C6 H6A 109.3
C5 C6 H6A 109.2
C7 C6 H6B 108.9
C5 C6 H6B 109.0
H6A C6 H6B 107.9
C6 C7 C8 113.2(5)
C6 C7 H7A 108.8
C8 C7 H7A 108.8
C6 C7 H7B 109.1
C8 C7 H7B 109.2
H7A C7 H7B 107.6
C7 C8 C9 111.3(6)
C7 C8 C14 113.1(5)
C9 C8 C14 109.7(5)
C7 C8 H8 107.6
C9 C8 H8 107.5
C14 C8 H8 107.4
C10 C9 C8 112.0(6)
C10 C9 C11 113.3(5)
C8 C9 C11 112.9(5)
C10 C9 H9 106.0
C8 C9 H9 105.9
C11 C9 H9 106.0
C1 C10 C19 106.3(6)
C1 C10 C9 112.9(6)
C19 C10 C9 112.3(6)
C1 C10 C5 107.9(6)
C19 C10 C5 108.3(6)
C9 C10 C5 109.1(5)
C9 C11 C12 114.3(5)
C9 C11 H11A 108.7
C12 C11 H11A 108.4
C9 C11 H11B 108.9
C12 C11 H11B 108.8
H11A C11 H11B 107.6
C13 C12 C11 112.2(6)
C13 C12 H12A 108.9
C11 C12 H12A 109.0
C13 C12 H12B 109.2
C11 C12 H12B 109.6
H12A C12 H12B 107.9
C12 C13 C17 116.5(6)
C12 C13 C18 110.0(5)
C17 C13 C18 110.5(6)
C12 C13 C14 107.1(5)
C17 C13 C14 100.4(5)
C18 C13 C14 112.0(5)
C15 C14 C8 118.2(5)
C15 C14 C13 105.0(5)
C8 C14 C13 114.8(5)
C15 C14 H14 105.8
C8 C14 H14 106.0
C13 C14 H14 105.9
C14 C15 C16 102.5(5)
C14 C15 H15A 111.6
C16 C15 H15A 111.6
C14 C15 H15B 110.9
C16 C15 H15B 111.0
H15A C15 H15B 109.2
C15 C16 C17 108.1(5)
C15 C16 H16A 109.8
C17 C16 H16A 110.0
C15 C16 H16B 110.4
C17 C16 H16B 110.1
H16A C16 H16B 108.5
C20 C17 C13 118.0(5)
C20 C17 C16 113.3(6)
C13 C17 C16 103.2(5)
C20 C17 H17A 107.4
C13 C17 H17A 107.2
C16 C17 H17A 107.2
C13 C18 H18A 109.5
C13 C18 H18B 109.5
H18A C18 H18B 109.5
C13 C18 H18C 109.5
H18A C18 H18C 109.5
H18B C18 H18C 109.5
C10 C19 H19A 109.5
C10 C19 H19B 109.5
H19A C19 H19B 109.5
C10 C19 H19C 109.5
H19A C19 H19C 109.5
H19B C19 H19C 109.5
C21 C20 C17 113.8(6)
C21 C20 C22 111.0(6)
C17 C20 C22 110.8(6)
C21 C20 H20 107.0
C17 C20 H20 107.0
C22 C20 H20 106.9
C20 C21 H21A 109.5
C20 C21 H21B 109.5
H21A C21 H21B 109.5
C20 C21 H21C 109.5
H21A C21 H21C 109.5
H21B C21 H21C 109.5
C20 C22 C23 114.4(6)
C20 C22 H22A 108.8
C23 C22 H22A 108.4
C20 C22 H22B 108.7
C23 C22 H22B 108.9
H22A C22 H22B 107.5
C24 C23 C22 110.7(7)
C24 C23 H23A 109.6
C22 C23 H23A 109.4
C24 C23 H23B 109.6
C22 C23 H23B 109.3
H23A C23 H23B 108.1
O1 C24 O2 120.4(10)
O1 C24 C23 127.5(9)
O2 C24 C23 112.1(8)
C24 O2 C25 117.0(8)
O2 C25 H25A 109.5
O2 C25 H25B 109.5
H25A C25 H25B 109.5
O2 C25 H25C 109.5
H25A C25 H25C 109.5
H25B C25 H25C 109.5
C40 C31 C32 114.5(6)
C40 C31 H31A 108.6
C32 C31 H31A 108.5
C40 C31 H31B 108.5
C32 C31 H31B 109.0
H31A C31 H31B 107.6
C33 C32 C31 110.2(6)
C33 C32 H32A 109.9
C31 C32 H32A 109.5
C33 C32 H32B 109.4
C31 C32 H32B 109.9
H32A C32 H32B 108.1
O7 C33 C32 108.1(6)
O7 C33 C34 111.9(6)
C32 C33 C34 111.2(6)
O7 C33 H33 108.4
C32 C33 H33 108.7
C34 C33 H33 108.5
C33 C34 C35 112.9(6)
C33 C34 H34A 109.3
C35 C34 H34A 108.9
C33 C34 H34B 108.7
C35 C34 H34B 109.2
H34A C34 H34B 107.8
C34 C35 C36 111.4(6)
C34 C35 C40 112.2(6)
C36 C35 C40 112.0(6)
C34 C35 H35 106.8
C36 C35 H35 107.2
C40 C35 H35 106.8
C37 C36 C35 113.9(5)
C37 C36 H36A 108.7
C35 C36 H36A 108.6
C37 C36 H36B 108.9
C35 C36 H36B 108.8
H36A C36 H36B 107.8
C36 C37 C38 112.8(6)
C36 C37 H37A 109.0
C38 C37 H37A 108.7
C36 C37 H37B 109.5
C38 C37 H37B 108.9
H37A C37 H37B 107.8
C44 C38 C37 113.6(6)
C44 C38 C39 109.0(5)
C37 C38 C39 109.8(6)
C44 C38 H38 108.3
C37 C38 H38 107.9
C39 C38 H38 108.3
C41 C39 C38 110.5(6)
C41 C39 C40 113.4(6)
C38 C39 C40 112.8(5)
C41 C39 H39 106.6
C38 C39 H39 106.5
C40 C39 H39 106.5
C31 C40 C49 107.7(6)
C31 C40 C35 108.7(6)
C49 C40 C35 108.9(6)
C31 C40 C39 112.5(5)
C49 C40 C39 110.5(6)
C35 C40 C39 108.5(6)
C42 C41 C39 113.8(6)
C42 C41 H41A 108.6
C39 C41 H41A 108.7
C42 C41 H41B 108.8
C39 C41 H41B 109.0
H41A C41 H41B 107.7
C41 C42 C43 111.3(6)
C41 C42 H42A 109.5
C43 C42 H42A 109.5
C41 C42 H42B 109.2
C43 C42 H42B 109.4
H42A C42 H42B 107.9
C48 C43 C44 111.8(6)
C48 C43 C42 110.8(6)
C44 C43 C42 105.9(5)
C48 C43 C47 109.8(6)
C44 C43 C47 102.0(5)
C42 C43 C47 116.1(6)
C38 C44 C45 118.1(5)
C38 C44 C43 114.6(6)
C45 C44 C43 103.8(5)
C38 C44 H44 106.5
C45 C44 H44 106.4
C43 C44 H44 106.8
C44 C45 C46 104.2(5)
C44 C45 H45A 111.1
C46 C45 H45A 111.0
C44 C45 H45B 111.0
C46 C45 H45B 110.6
H45A C45 H45B 108.9
C45 C46 C47 107.4(5)
C45 C46 H46A 110.0
C47 C46 H46A 110.2
C45 C46 H46B 110.5
C47 C46 H46B 110.2
H46A C46 H46B 108.5
C50 C47 C43 119.8(5)
C50 C47 C46 112.1(5)
C43 C47 C46 102.0(5)
C50 C47 H47 107.3
C43 C47 H47 107.5
C46 C47 H47 107.4
C43 C48 H48A 109.5
C43 C48 H48B 109.5
H48A C48 H48B 109.5
C43 C48 H48C 109.5
H48A C48 H48C 109.5
H48B C48 H48C 109.5
C40 C49 H49A 109.5
C40 C49 H49B 109.5
H49A C49 H49B 109.5
C40 C49 H49C 109.5
H49A C49 H49C 109.5
H49B C49 H49C 109.5
C47 C50 C52 110.4(6)
C47 C50 C51 112.0(5)
C52 C50 C51 111.0(5)
C47 C50 H50 107.8
C52 C50 H50 107.6
C51 C50 H50 107.9
C50 C51 H51A 109.5
C50 C51 H51B 109.5
H51A C51 H51B 109.5
C50 C51 H51C 109.5
H51A C51 H51C 109.5
H51B C51 H51C 109.5
C53 C52 C50 113.4(7)
C53 C52 H52A 108.8
C50 C52 H52A 109.2
C53 C52 H52B 108.7
C50 C52 H52B 108.8
H52A C52 H52B 107.8
C52 C53 C54 112.5(7)
C52 C53 H53A 109.6
C54 C53 H53A 109.2
C52 C53 H53B 108.8
C54 C53 H53B 108.8
H53A C53 H53B 107.8
O3 C54 O4 121.6(10)
O3 C54 C53 123.7(11)
O4 C54 C53 114.7(8)
C54 O4 C55 117.0(8)
O4 C55 H55A 109.5
O4 C55 H55B 109.5
H55A C55 H55B 109.5
O4 C55 H55C 109.5
H55A C55 H55C 109.5
H55B C55 H55C 109.5
C1L O5 C3 115.7(6)
O6 C1L N2L 125.9(7)
O6 C1L O5 124.0(7)
N2L C1L O5 110.1(7)
C1L N2L C7L' 126.1(7)
C1L N2L C3L 116.9(7)
C1L N2L C3L' 114.3(7)
C7L' N2L C3L' 111.4(8)
C1L N2L C7L 124.6(7)
C3L N2L C7L 108.8(8)
N2L C3L C4L 105.1(9)
N2L C3L H3LA 112.0
C4L C3L H3LA 112.3
N2L C3L H3LB 109.4
C4L C3L H3LB 109.4
H3LA C3L H3LB 108.6
C4L' C3L' N2L 110.9(10)
C4L' C3L' H3LC 110.1
N2L C3L' H3LC 110.0
C4L' C3L' H3LD 108.7
N2L C3L' H3LD 109.0
H3LC C3L' H3LD 108.2
N5L C4L C3L 106.0(9)
N5L C4L H4LA 110.9
C3L C4L H4LA 112.2
N5L C4L H4LB 109.9
C3L C4L H4LB 109.3
H4LA C4L H4LB 108.5
N5L C4L' C3L' 108.0(10)
N5L C4L' H4LC 110.5
C3L' C4L' H4LC 110.9
N5L C4L' H4LD 109.9
C3L' C4L' H4LD 109.1
H4LC C4L' H4LD 108.5
C8L N5L C6L' 118.4(7)
C8L N5L C4L 122.0(7)
C8L N5L C4L' 120.1(7)
C6L' N5L C4L' 114.6(9)
C8L N5L C6L 118.0(7)
C4L N5L C6L 111.2(9)
C6L' C6L C7L' 88.5(15)
N5L C6L C7L 105.8(9)
N5L C6L H6LA 109.9
C7L C6L H6LA 112.3
N5L C6L H6LB 110.5
C7L C6L H6LB 109.7
H6LA C6L H6LB 108.6
N5L C6L' C7L' 109.8(10)
N5L C6L' H6LC 109.3
C7L' C6L' H6LC 109.3
N5L C6L' H6LD 111.4
C7L' C6L' H6LD 108.9
H6LC C6L' H6LD 108.1
N2L C7L C6L 103.7(10)
N2L C7L H7LA 109.6
C6L C7L H7LA 109.4
N2L C7L H7LB 112.9
C6L C7L H7LB 112.4
H6LD C7L H7LB 42.2
H7LA C7L H7LB 108.7
C6L' C7L' N2L 111.1(10)
C6L' C7L' H7LC 108.8
N2L C7L' H7LC 107.4
C6L' C7L' H7LD 110.5
N2L C7L' H7LD 110.7
H7LC C7L' H7LD 108.1
O8 C8L O7 125.3(7)
O8 C8L N5L 122.5(7)
O7 C8L N5L 112.3(7)
C8L O7 C33 116.8(6)
O1S C1S H1S1 109.5
O1S C1S H1S2 109.5
H1S1 C1S H1S2 109.5
O1S C1S H1S3 109.5
H1S1 C1S H1S3 109.5
H1S2 C1S H1S3 109.5
C1S O1S H1S 109.5

loop_
_geom_bond_atom_site_label_1
_geom_bond_atom_site_label_2
_geom_bond_distance
C1 C10 1.524(9)
C1 C2 1.532(9)
C1 H1A 0.9600
C1 H1B 0.9599
C2 C3 1.517(9)
C2 H2A 0.9599
C2 H2B 0.9601
C3 O5 1.475(8)
C3 C4 1.528(9)
C3 H3 0.9600
C4 C5 1.539(9)
C4 H4A 0.9600
C4 H4B 0.9599
C5 C6 1.541(9)
C5 C10 1.555(9)
C5 H5 0.9601
C6 C7 1.508(8)
C6 H6A 0.9600
C6 H6B 0.9600
C7 C8 1.511(9)
C7 H7A 0.9600
C7 H7B 0.9599
C8 C9 1.543(9)
C8 C14 1.547(9)
C8 H8 0.9600
C9 C10 1.540(10)
C9 C11 1.543(9)
C9 H9 0.9599
C10 C19 1.530(10)
C11 C12 1.570(10)
C11 H11A 0.9601
C11 H11B 0.9600
C12 C13 1.532(9)
C12 H12A 0.9600
C12 H12B 0.9601
C13 C17 1.535(9)
C13 C18 1.541(9)
C13 C14 1.555(8)
C14 C15 1.524(9)
C14 H14 0.9599
C15 C16 1.549(9)
C15 H15A 0.9600
C15 H15B 0.9601
C16 C17 1.558(9)
C16 H16A 0.9600
C16 H16B 0.9599
C17 C20 1.535(9)
C17 H17A 0.9600
C18 H18A 0.9800
C18 H18B 0.9800
C18 H18C 0.9800
C19 H19A 0.9800
C19 H19B 0.9800
C19 H19C 0.9800
C20 C21 1.531(9)
C20 C22 1.543(9)
C20 H20 0.9600
C21 H21A 0.9800
C21 H21B 0.9800
C21 H21C 0.9800
C22 C23 1.553(10)
C22 H22A 0.9600
C22 H22B 0.9601
C23 C24 1.475(12)
C23 H23A 0.9600
C23 H23B 0.9600
C24 O1 1.200(10)
C24 O2 1.327(10)
O2 C25 1.483(11)
C25 H25A 0.9800
C25 H25B 0.9800
C25 H25C 0.9800
C31 C40 1.507(9)
C31 C32 1.509(10)
C31 H31A 0.9601
C31 H31B 0.9600
C32 C33 1.499(10)
C32 H32A 0.9601
C32 H32B 0.9599
C33 O7 1.461(8)
C33 C34 1.500(10)
C33 H33 0.9599
C34 C35 1.516(10)
C34 H34A 0.9600
C34 H34B 0.9599
C35 C36 1.526(9)
C35 C40 1.560(10)
C35 H35 0.9601
C36 C37 1.516(9)
C36 H36A 0.9601
C36 H36B 0.9601
C37 C38 1.540(9)
C37 H37A 0.9599
C37 H37B 0.9601
C38 C44 1.515(9)
C38 C39 1.562(9)
C38 H38 0.9600
C39 C41 1.548(9)
C39 C40 1.575(10)
C39 H39 0.9601
C40 C49 1.548(9)
C41 C42 1.527(10)
C41 H41A 0.9600
C41 H41B 0.9600
C42 C43 1.545(9)
C42 H42A 0.9600
C42 H42B 0.9600
C43 C48 1.528(9)
C43 C44 1.539(9)
C43 C47 1.558(10)
C44 C45 1.531(9)
C44 H44 0.9599
C45 C46 1.549(9)
C45 H45A 0.9600
C45 H45B 0.9600
C46 C47 1.577(9)
C46 H46A 0.9601
C46 H46B 0.9600
C47 C50 1.517(9)
C47 H47 0.9601
C48 H48A 0.9800
C48 H48B 0.9800
C48 H48C 0.9800
C49 H49A 0.9800
C49 H49B 0.9800
C49 H49C 0.9800
C50 C52 1.539(9)
C50 C51 1.555(9)
C50 H50 0.9600
C51 H51A 0.9800
C51 H51B 0.9800
C51 H51C 0.9800
C52 C53 1.519(11)
C52 H52A 0.9600
C52 H52B 0.9600
C53 C54 1.523(12)
C53 H53A 0.9601
C53 H53B 0.9599
C54 O3 1.223(10)
C54 O4 1.281(11)
O4 C55 1.422(11)
C55 H55A 0.9800
C55 H55B 0.9800
C55 H55C 0.9800
O5 C1L 1.378(9)
O6 C1L 1.190(8)
C1L N2L 1.346(9)
N2L C7L' 1.467(13)
N2L C3L 1.478(13)
N2L C3L' 1.512(12)
N2L C7L 1.526(14)
C3L C4L 1.577(15)
C3L H3LA 0.9601
C3L H3LB 0.9600
C3L' C4L' 1.508(16)
C3L' H3LC 0.9600
C3L' H3LD 0.9599
C4L N5L 1.458(13)
C4L H4LA 0.9600
C4L H4LB 0.9600
C4L' N5L 1.497(13)
C4L' H4LC 0.9599
C4L' H4LD 0.9601
N5L C8L 1.364(9)
N5L C6L' 1.426(13)
N5L C6L 1.531(13)
C6L C7L 1.548(16)
C6L H6LA 0.9599
C6L H6LB 0.9600
C6L' C7L' 1.459(16)
C6L' H6LC 0.9599
C6L' H6LD 0.9599
C7L H7LA 0.9600
C7L H7LB 0.9599
C7L' H7LC 0.9600
C7L' H7LD 0.9600
C8L O8 1.244(8)
C8L O7 1.329(9)
C1S O1S 1.36(2)
C1S H1S1 0.9800
C1S H1S2 0.9800
C1S H1S3 0.9800
O1S H1S 0.8400

loop_
_geom_torsion_atom_site_label_1
_geom_torsion_atom_site_label_2
_geom_torsion_atom_site_label_3
_geom_torsion_atom_site_label_4
_geom_torsion
C10 C1 C2 C3 60.8(8)
C1 C2 C3 O5 -176.1(6)
C1 C2 C3 C4 -60.1(7)
O5 C3 C4 C5 177.2(5)
C2 C3 C4 C5 58.9(8)
C3 C4 C5 C6 178.4(5)
C3 C4 C5 C10 -55.1(8)
C4 C5 C6 C7 74.2(7)
C10 C5 C6 C7 -52.5(8)
C5 C6 C7 C8 51.8(8)
C6 C7 C8 C9 -53.2(8)
C6 C7 C8 C14 -177.3(5)
C7 C8 C9 C10 56.1(7)
C14 C8 C9 C10 -178.0(5)
C7 C8 C9 C11 -174.5(5)
C14 C8 C9 C11 -48.6(7)
C2 C1 C10 C19 -171.3(6)
C2 C1 C10 C9 65.3(8)
C2 C1 C10 C5 -55.3(8)
C8 C9 C10 C1 -175.9(5)
C11 C9 C10 C1 55.0(8)
C8 C9 C10 C19 64.0(7)
C11 C9 C10 C19 -65.1(8)
C8 C9 C10 C5 -56.0(7)
C11 C9 C10 C5 174.9(6)
C4 C5 C10 C1 51.5(8)
C6 C5 C10 C1 177.0(5)
C4 C5 C10 C19 166.1(6)
C6 C5 C10 C19 -68.4(7)
C4 C5 C10 C9 -71.4(7)
C6 C5 C10 C9 54.1(7)
C10 C9 C11 C12 176.5(6)
C8 C9 C11 C12 47.8(8)
C9 C11 C12 C13 -52.0(8)
C11 C12 C13 C17 166.5(6)
C11 C12 C13 C18 -66.8(7)
C11 C12 C13 C14 55.1(7)
C7 C8 C14 C15 -53.0(8)
C9 C8 C14 C15 -177.9(5)
C7 C8 C14 C13 -178.0(6)
C9 C8 C14 C13 57.1(8)
C12 C13 C14 C15 168.2(5)
C17 C13 C14 C15 46.1(6)
C18 C13 C14 C15 -71.2(7)
C12 C13 C14 C8 -60.2(7)
C17 C13 C14 C8 177.7(6)
C18 C13 C14 C8 60.4(7)
C8 C14 C15 C16 -163.1(5)
C13 C14 C15 C16 -33.4(6)
C14 C15 C16 C17 8.4(7)
C12 C13 C17 C20 80.2(8)
C18 C13 C17 C20 -46.3(8)
C14 C13 C17 C20 -164.7(6)
C12 C13 C17 C16 -154.0(6)
C18 C13 C17 C16 79.5(6)
C14 C13 C17 C16 -38.9(6)
C15 C16 C17 C20 148.4(6)
C15 C16 C17 C13 19.7(7)
C13 C17 C20 C21 -62.1(8)
C16 C17 C20 C21 177.2(6)
C13 C17 C20 C22 172.0(6)
C16 C17 C20 C22 51.3(8)
C21 C20 C22 C23 66.1(8)
C17 C20 C22 C23 -166.5(6)
C20 C22 C23 C24 64.7(9)
C22 C23 C24 O1 28.3(13)
C22 C23 C24 O2 -153.0(7)
O1 C24 O2 C25 3.4(13)
C23 C24 O2 C25 -175.4(8)
C40 C31 C32 C33 57.6(8)
C31 C32 C33 O7 -179.1(6)
C31 C32 C33 C34 -55.9(8)
O7 C33 C34 C35 176.3(6)
C32 C33 C34 C35 55.3(9)
C33 C34 C35 C36 -179.3(6)
C33 C34 C35 C40 -52.8(9)
C34 C35 C36 C37 72.5(8)
C40 C35 C36 C37 -54.1(8)
C35 C36 C37 C38 53.1(8)
C36 C37 C38 C44 -174.8(5)
C36 C37 C38 C39 -52.5(8)
C44 C38 C39 C41 -51.4(8)
C37 C38 C39 C41 -176.3(6)
C44 C38 C39 C40 -179.6(6)
C37 C38 C39 C40 55.5(8)
C32 C31 C40 C49 -171.8(6)
C32 C31 C40 C35 -54.0(8)
C32 C31 C40 C39 66.2(8)
C34 C35 C40 C31 50.5(8)
C36 C35 C40 C31 176.7(5)
C34 C35 C40 C49 167.6(6)
C36 C35 C40 C49 -66.3(8)
C34 C35 C40 C39 -72.1(8)
C36 C35 C40 C39 54.0(8)
C41 C39 C40 C31 57.0(8)
C38 C39 C40 C31 -176.4(6)
C41 C39 C40 C49 -63.4(7)
C38 C39 C40 C49 63.2(7)
C41 C39 C40 C35 177.3(6)
C38 C39 C40 C35 -56.1(8)
C38 C39 C41 C42 51.7(9)
C40 C39 C41 C42 179.6(6)
C39 C41 C42 C43 -56.0(8)
C41 C42 C43 C48 -64.1(8)
C41 C42 C43 C44 57.4(8)
C41 C42 C43 C47 169.8(6)
C37 C38 C44 C45 -54.6(8)
C39 C38 C44 C45 -177.4(6)
C37 C38 C44 C43 -177.4(5)
C39 C38 C44 C43 59.9(7)
C48 C43 C44 C38 58.8(7)
C42 C43 C44 C38 -62.0(7)
C47 C43 C44 C38 176.1(5)
C48 C43 C44 C45 -71.4(7)
C42 C43 C44 C45 167.8(6)
C47 C43 C44 C45 45.9(6)
C38 C44 C45 C46 -161.4(6)
C43 C44 C45 C46 -33.4(7)
C44 C45 C46 C47 8.5(7)
C48 C43 C47 C50 -44.8(8)
C44 C43 C47 C50 -163.5(5)
C42 C43 C47 C50 81.8(8)
C48 C43 C47 C46 79.7(6)
C44 C43 C47 C46 -39.0(6)
C42 C43 C47 C46 -153.7(6)
C45 C46 C47 C50 148.5(5)
C45 C46 C47 C43 19.0(6)
C43 C47 C50 C52 175.1(6)
C46 C47 C50 C52 55.6(7)
C43 C47 C50 C51 -60.7(8)
C46 C47 C50 C51 179.8(5)
C47 C50 C52 C53 -164.6(6)
C51 C50 C52 C53 70.7(8)
C50 C52 C53 C54 60.4(9)
C52 C53 C54 O3 27.4(13)
C52 C53 C54 O4 -154.1(8)
O3 C54 O4 C55 -2.5(15)
C53 C54 O4 C55 179.0(7)
C2 C3 O5 C1L -85.5(7)
C4 C3 O5 C1L 156.2(6)
C3 O5 C1L O6 3.5(11)
C3 O5 C1L N2L -177.9(6)
O6 C1L N2L C7L' -167.0(11)
O5 C1L N2L C7L' 14.4(13)
O6 C1L N2L C3L 15.1(13)
O5 C1L N2L C3L -163.5(8)
O6 C1L N2L C3L' -21.4(13)
O5 C1L N2L C3L' 160.0(9)
O6 C1L N2L C7L 157.0(11)
O5 C1L N2L C7L -21.6(13)
C1L N2L C3L C4L -143.0(9)
C7L N2L C3L C4L 69.4(12)
C1L N2L C3L' C4L' 154.9(11)
C7L' N2L C3L' C4L' -54.5(15)
N2L C3L C4L N5L -64.0(13)
N2L C3L' C4L' N5L 51.8(16)
C3L C4L N5L C8L -149.6(9)
C3L C4L N5L C6L 63.7(13)
C3L' C4L' N5L C8L 153.4(9)
C3L' C4L' N5L C6L' -56.3(15)
C8L N5L C6L C7L 146.4(9)
C4L N5L C6L C7L -65.3(13)
C8L N5L C6L' C7L' -149.8(10)
C4L' N5L C6L' C7L' 59.3(16)
C1L N2L C7L C6L 145.3(10)
C3L N2L C7L C6L -70.2(12)
N5L C6L C7L N2L 63.6(13)
N5L C6L' C7L' N2L -58.0(17)
C1L N2L C7L' C6L' -156.9(10)
C3L' N2L C7L' C6L' 56.7(15)
C6L' N5L C8L O8 16.8(13)
C4L N5L C8L O8 -163.3(10)
C4L' N5L C8L O8 166.0(10)
C6L N5L C8L O8 -18.6(12)
C6L' N5L C8L O7 -161.9(10)
C4L N5L C8L O7 18.1(12)
C4L' N5L C8L O7 -12.6(11)
C6L N5L C8L O7 162.7(9)
O8 C8L O7 C33 -5.9(11)
N5L C8L O7 C33 172.6(6)
C32 C33 O7 C8L -151.4(6)
C34 C33 O7 C8L 85.8(7)
